data_4027774
loop_
_publ_author_name
'Qiuli Yao'
'Chengye Yuan'

_publ_section_title
;
 Stereospecific Transformation of Protected P-H Group into P-O or P-N
 Group in One-Pot Reaction
;
_journal_name_full 'Journal of Organic Chemistry'
_journal_page_first 10985
_journal_page_last 10990
_journal_paper_doi 10.1021/jo302140q
_journal_volume 77
_journal_year 2012
_chemical_absolute_configuration ad
_chemical_formula_sum 'C18 H30 Br N2 O6 P S'
_chemical_formula_weight 513.38
_chemical_name_systematic
; 
 ? 
;
_space_group_IT_number 19
_symmetry_cell_setting orthorhombic
_symmetry_space_group_name_Hall 'P 2ac 2ab'
_symmetry_space_group_name_H-M 'P 21 21 21'
_atom_sites_solution_hydrogens geom
_atom_sites_solution_primary direct
_atom_sites_solution_secondary difmap
_audit_creation_method SHELXL-97
_cell_angle_alpha 90.00
_cell_angle_beta 90.00
_cell_angle_gamma 90.00
_cell_formula_units_Z 4
_cell_length_a 9.901(3)
_cell_length_b 13.938(5)
_cell_length_c 21.180(7)
_cell_measurement_reflns_used 2210
_cell_measurement_temperature 293(2)
_cell_measurement_theta_max 35.071
_cell_measurement_theta_min 4.831
_cell_volume 2922.8(17)
_computing_cell_refinement 'Bruker SMART'
_computing_data_collection 'Bruker SMART'
_computing_data_reduction 'Bruker SHELXTL'
_computing_molecular_graphics 'Bruker SHELXTL'
_computing_publication_material 'Bruker SHELXTL'
_computing_structure_refinement 'SHELXL-97 (Sheldrick, 1997)'
_computing_structure_solution 'SHELXS-97 (Sheldrick, 1990)'
_diffrn_ambient_temperature 293(2)
_diffrn_measured_fraction_theta_full 0.998
_diffrn_measured_fraction_theta_max 0.998
_diffrn_measurement_device_type 'CCD area detector'
_diffrn_measurement_method 'phi and omega scans'
_diffrn_radiation_monochromator graphite
_diffrn_radiation_source 'fine-focus sealed tube'
_diffrn_radiation_type MoK\a
_diffrn_radiation_wavelength 0.71073
_diffrn_reflns_av_R_equivalents 0.0000
_diffrn_reflns_av_sigmaI/netI 0.0914
_diffrn_reflns_limit_h_max 11
_diffrn_reflns_limit_h_min -11
_diffrn_reflns_limit_k_max 16
_diffrn_reflns_limit_k_min 0
_diffrn_reflns_limit_l_max 25
_diffrn_reflns_limit_l_min 0
_diffrn_reflns_number 5409
_diffrn_reflns_theta_full 25.49
_diffrn_reflns_theta_max 25.49
_diffrn_reflns_theta_min 1.75
_exptl_absorpt_coefficient_mu 1.560
_exptl_absorpt_correction_T_max 1.00000
_exptl_absorpt_correction_T_min 0.44058
_exptl_absorpt_correction_type empirical
_exptl_absorpt_process_details sadabs
_exptl_crystal_colour colorless
_exptl_crystal_density_diffrn 1.167
_exptl_crystal_description prismatic
_exptl_crystal_F_000 1064
_exptl_crystal_size_max 0.212
_exptl_crystal_size_mid 0.156
_exptl_crystal_size_min 0.113
_platon_squeeze_details
;
;
_refine_diff_density_max 0.635
_refine_diff_density_min -0.250
_refine_diff_density_rms 0.090
_refine_ls_abs_structure_details 'Flack H D (1983), Acta Cryst. A39, 876-881'
_refine_ls_abs_structure_Flack -0.004(12)
_refine_ls_extinction_method none
_refine_ls_goodness_of_fit_ref 0.925
_refine_ls_hydrogen_treatment mixed
_refine_ls_matrix_type full
_refine_ls_number_parameters 314
_refine_ls_number_reflns 5409
_refine_ls_number_restraints 54
_refine_ls_restrained_S_all 0.927
_refine_ls_R_factor_all 0.0999
_refine_ls_R_factor_gt 0.0584
_refine_ls_shift/su_max 0.008
_refine_ls_shift/su_mean 0.000
_refine_ls_structure_factor_coef Fsqd
_refine_ls_weighting_details 'calc w=1/[\s^2^(Fo^2^)+(0.0728P)^2^+0.0000P] where P=(Fo^2^+2Fc^2^)/3'
_refine_ls_weighting_scheme calc
_refine_ls_wR_factor_gt 0.1315
_refine_ls_wR_factor_ref 0.1459
_reflns_number_gt 3168
_reflns_number_total 5409
_reflns_threshold_expression >2sigma(I)
_cod_data_source_file jo302140q_si_003.cif
_cod_data_source_block cd212355
_cod_original_cell_volume 2922.9(16)
_cod_database_code 4027774

loop_
_symmetry_equiv_pos_as_xyz
'x, y, z'
'-x+1/2, -y, z+1/2'
'-x, y+1/2, -z+1/2'
'x+1/2, -y+1/2, -z'

loop_
_atom_site_label
_atom_site_type_symbol
_atom_site_fract_x
_atom_site_fract_y
_atom_site_fract_z
_atom_site_U_iso_or_equiv
_atom_site_adp_type
_atom_site_occupancy
_atom_site_symmetry_multiplicity
_atom_site_calc_flag
_atom_site_refinement_flags
_atom_site_disorder_assembly
_atom_site_disorder_group
Br1 Br 0.73347(7) 0.02037(6) 1.19050(4) 0.1270(4) Uani 1 1 d . A .
P1 P 0.14794(13) 0.19060(9) 1.02749(6) 0.0664(4) Uani 1 1 d . A .
S1 S 0.16995(13) -0.10687(9) 0.99787(6) 0.0682(3) Uani 1 1 d . . .
N1 N 0.2599(4) 0.2159(3) 0.97637(19) 0.0671(10) Uani 1 1 d D A .
N2 N 0.1661(4) 0.0098(3) 1.00052(19) 0.0655(9) Uani 1 1 d D A .
O1 O 0.0121(3) 0.2017(3) 1.0000(2) 0.0952(11) Uani 1 1 d . . .
O2 O 0.1765(4) 0.2490(2) 1.08801(17) 0.0916(11) Uani 1 1 d . . .
O3 O 0.2466(6) 0.0864(3) 0.87667(17) 0.1108(15) Uani 1 1 d . . .
O4 O 0.1836(6) 0.1996(3) 0.81140(18) 0.1201(16) Uani 1 1 d . . .
O5 O 0.2769(4) -0.1337(2) 0.95730(16) 0.0798(10) Uani 1 1 d . . .
O6 O 0.1710(4) -0.1427(2) 1.06078(17) 0.0854(10) Uani 1 1 d . . .
C1 C 0.1784(5) 0.0685(3) 1.0582(2) 0.0599(11) Uani 1 1 d . . .
C2 C 0.0632(6) 0.0470(4) 1.1040(3) 0.0871(17) Uani 1 1 d . A .
H2A H -0.0205 0.0444 1.0813 0.131 Uiso 1 1 calc R . .
H2B H 0.0586 0.0966 1.1354 0.131 Uiso 1 1 calc R . .
H2C H 0.0792 -0.0136 1.1243 0.131 Uiso 1 1 calc R . .
C3 C 0.3178(5) 0.0613(3) 1.0892(2) 0.0618(12) Uani 1 1 d . A .
C4 C 0.3383(6) 0.0889(4) 1.1518(2) 0.0769(14) Uani 1 1 d . . .
H4 H 0.2665 0.1150 1.1744 0.092 Uiso 1 1 calc R A .
C5 C 0.4596(7) 0.0791(4) 1.1808(3) 0.0885(17) Uani 1 1 d . A .
H5 H 0.4702 0.0984 1.2226 0.106 Uiso 1 1 calc R . .
C6 C 0.5678(6) 0.0401(4) 1.1480(3) 0.0791(15) Uani 1 1 d . . .
C7 C 0.5519(5) 0.0133(4) 1.0876(3) 0.0774(14) Uani 1 1 d . A .
H7 H 0.6248 -0.0122 1.0656 0.093 Uiso 1 1 calc R . .
C8 C 0.4265(5) 0.0232(4) 1.0572(2) 0.0718(13) Uani 1 1 d . . .
H8 H 0.4170 0.0041 1.0153 0.086 Uiso 1 1 calc R A .
C9 C 0.1510(17) 0.3533(11) 1.0910(7) 0.113(5) Uani 0.60 1 d PDU A 1
H9A H 0.0676 0.3681 1.1130 0.135 Uiso 0.60 1 calc PR A 1
H9B H 0.1502 0.3825 1.0495 0.135 Uiso 0.60 1 calc PR A 1
C10 C 0.275(2) 0.3822(15) 1.1290(10) 0.170(6) Uani 0.60 1 d PDU A 1
H10A H 0.2618 0.3649 1.1725 0.255 Uiso 0.60 1 calc PR A 1
H10B H 0.2877 0.4503 1.1259 0.255 Uiso 0.60 1 calc PR A 1
H10C H 0.3528 0.3497 1.1127 0.255 Uiso 0.60 1 calc PR A 1
C9' C 0.221(2) 0.3548(14) 1.0829(9) 0.092(6) Uani 0.40 1 d PDU A 2
H9'1 H 0.3182 0.3591 1.0768 0.110 Uiso 0.40 1 calc PR A 2
H9'2 H 0.1765 0.3862 1.0479 0.110 Uiso 0.40 1 calc PR A 2
C10' C 0.181(4) 0.399(2) 1.1440(11) 0.171(10) Uani 0.40 1 d PDU A 2
H10D H 0.0853 0.3949 1.1491 0.257 Uiso 0.40 1 calc PR A 2
H10E H 0.2078 0.4658 1.1441 0.257 Uiso 0.40 1 calc PR A 2
H10F H 0.2254 0.3667 1.1781 0.257 Uiso 0.40 1 calc PR A 2
C11 C 0.2317(6) 0.2471(3) 0.9128(2) 0.0784(14) Uani 1 1 d . . .
H11A H 0.3014 0.2918 0.8997 0.094 Uiso 1 1 calc R B .
H11B H 0.1463 0.2812 0.9125 0.094 Uiso 1 1 calc R . .
C12 C 0.2249(6) 0.1673(4) 0.8663(2) 0.0754(14) Uani 1 1 d . B .
C13 C 0.1893(15) 0.1281(10) 0.7580(6) 0.097(4) Uani 0.60 1 d PDU B 1
H13A H 0.1567 0.0653 0.7705 0.116 Uiso 0.60 1 calc PR B 1
H13B H 0.2791 0.1226 0.7401 0.116 Uiso 0.60 1 calc PR B 1
C14 C 0.0880(17) 0.1812(13) 0.7122(8) 0.130(6) Uani 0.60 1 d PDU B 1
H14A H 0.0054 0.1946 0.7342 0.195 Uiso 0.60 1 calc PR B 1
H14B H 0.0693 0.1409 0.6764 0.195 Uiso 0.60 1 calc PR B 1
H14C H 0.1276 0.2402 0.6980 0.195 Uiso 0.60 1 calc PR B 1
C13' C 0.120(2) 0.1335(17) 0.7654(8) 0.098(7) Uani 0.40 1 d PDU B 2
H13C H 0.0231 0.1308 0.7717 0.117 Uiso 0.40 1 calc PR B 2
H13D H 0.1569 0.0693 0.7696 0.117 Uiso 0.40 1 calc PR B 2
C14' C 0.154(2) 0.1758(19) 0.7009(9) 0.108(7) Uani 0.40 1 d PDU B 2
H14D H 0.0809 0.2161 0.6872 0.162 Uiso 0.40 1 calc PR B 2
H14E H 0.1667 0.1248 0.6711 0.162 Uiso 0.40 1 calc PR B 2
H14F H 0.2351 0.2131 0.7039 0.162 Uiso 0.40 1 calc PR B 2
C15 C 0.0154(6) -0.1425(4) 0.9598(3) 0.0877(17) Uani 1 1 d . . .
C16 C 0.0116(8) -0.0973(5) 0.8946(3) 0.118(2) Uani 1 1 d . . .
H16A H 0.0851 -0.1215 0.8698 0.176 Uiso 1 1 calc R . .
H16B H 0.0195 -0.0289 0.8984 0.176 Uiso 1 1 calc R . .
H16C H -0.0724 -0.1129 0.8744 0.176 Uiso 1 1 calc R . .
C17 C 0.0235(8) -0.2525(4) 0.9540(4) 0.111(2) Uani 1 1 d . . .
H17A H -0.0580 -0.2764 0.9352 0.166 Uiso 1 1 calc R . .
H17B H 0.0343 -0.2801 0.9953 0.166 Uiso 1 1 calc R . .
H17C H 0.0993 -0.2697 0.9281 0.166 Uiso 1 1 calc R . .
C18 C -0.1074(6) -0.1116(6) 1.0003(3) 0.117(2) Uani 1 1 d . . .
H18A H -0.1172 -0.0432 0.9985 0.176 Uiso 1 1 calc R . .
H18B H -0.0933 -0.1311 1.0433 0.176 Uiso 1 1 calc R . .
H18C H -0.1877 -0.1415 0.9842 0.176 Uiso 1 1 calc R . .
H2 H 0.097(5) 0.028(6) 0.982(4) 0.14(4) Uiso 1 1 d D . .
H1 H 0.335(3) 0.231(3) 0.990(2) 0.064(14) Uiso 1 1 d D . .

loop_
_atom_site_aniso_label
_atom_site_aniso_U_11
_atom_site_aniso_U_22
_atom_site_aniso_U_33
_atom_site_aniso_U_23
_atom_site_aniso_U_13
_atom_site_aniso_U_12
Br1 0.0858(5) 0.1525(7) 0.1429(7) 0.0564(5) -0.0314(4) -0.0070(4)
P1 0.0544(7) 0.0590(7) 0.0857(8) -0.0053(6) -0.0014(6) 0.0065(6)
S1 0.0728(8) 0.0531(6) 0.0787(8) 0.0016(6) -0.0011(7) -0.0020(6)
N1 0.060(3) 0.065(2) 0.077(3) 0.0053(19) -0.013(2) -0.005(2)
N2 0.064(2) 0.054(2) 0.078(2) -0.003(2) 0.004(2) -0.004(2)
O1 0.058(2) 0.093(3) 0.134(3) 0.001(2) 0.000(2) 0.016(2)
O2 0.115(3) 0.060(2) 0.100(2) -0.0174(18) 0.003(2) 0.015(2)
O3 0.183(5) 0.068(3) 0.081(2) 0.0021(19) 0.012(3) 0.009(3)
O4 0.203(5) 0.076(3) 0.082(3) 0.007(2) -0.035(3) -0.010(3)
O5 0.084(2) 0.059(2) 0.096(2) -0.0041(17) 0.0057(19) 0.0119(18)
O6 0.094(3) 0.068(2) 0.095(3) 0.0162(18) 0.003(2) -0.0057(19)
C1 0.055(3) 0.059(3) 0.065(3) -0.003(2) 0.006(2) -0.001(2)
C2 0.082(4) 0.089(4) 0.090(4) -0.009(3) 0.031(3) -0.014(3)
C3 0.063(3) 0.048(3) 0.075(3) -0.001(2) 0.010(2) -0.004(2)
C4 0.084(4) 0.083(4) 0.064(3) -0.009(3) 0.004(3) 0.010(3)
C5 0.092(4) 0.100(4) 0.073(4) 0.001(3) -0.008(3) -0.010(3)
C6 0.073(4) 0.074(4) 0.091(4) 0.019(3) -0.003(3) -0.011(3)
C7 0.060(3) 0.072(4) 0.100(4) 0.005(3) 0.008(3) -0.001(3)
C8 0.066(3) 0.071(3) 0.078(3) -0.005(2) 0.014(2) -0.008(3)
C9 0.126(9) 0.102(8) 0.110(8) -0.015(6) 0.012(7) -0.003(7)
C10 0.164(10) 0.167(10) 0.179(10) -0.027(8) 0.006(8) -0.022(8)
C9' 0.093(9) 0.087(9) 0.096(9) -0.020(7) -0.005(8) -0.001(8)
C10' 0.173(13) 0.163(13) 0.179(13) -0.017(9) 0.011(9) 0.005(9)
C11 0.086(4) 0.064(3) 0.086(4) 0.005(3) -0.010(3) -0.005(3)
C12 0.093(4) 0.065(4) 0.069(3) 0.009(3) 0.000(3) 0.001(3)
C13 0.113(8) 0.090(7) 0.088(7) -0.003(5) -0.003(6) -0.013(7)
C14 0.152(10) 0.131(9) 0.108(9) -0.010(7) -0.020(7) -0.021(8)
C13' 0.106(10) 0.105(10) 0.081(9) 0.002(7) -0.002(8) 0.000(9)
C14' 0.112(10) 0.123(10) 0.090(9) 0.002(8) -0.004(8) 0.008(8)
C15 0.084(4) 0.072(4) 0.107(5) 0.002(3) 0.001(3) -0.017(3)
C16 0.125(6) 0.111(5) 0.117(5) -0.013(4) -0.041(4) -0.027(5)
C17 0.122(5) 0.073(4) 0.138(6) -0.018(4) -0.021(4) -0.024(4)
C18 0.070(4) 0.130(6) 0.152(6) -0.012(5) -0.014(4) -0.023(4)

loop_
_atom_type_symbol
_atom_type_description
_atom_type_scat_dispersion_real
_atom_type_scat_dispersion_imag
_atom_type_scat_source
C C 0.0033 0.0016 'International Tables Vol C Tables 4.2.6.8 and 6.1.1.4'
H H 0.0000 0.0000 'International Tables Vol C Tables 4.2.6.8 and 6.1.1.4'
N N 0.0061 0.0033 'International Tables Vol C Tables 4.2.6.8 and 6.1.1.4'
O O 0.0106 0.0060 'International Tables Vol C Tables 4.2.6.8 and 6.1.1.4'
P P 0.1023 0.0942 'International Tables Vol C Tables 4.2.6.8 and 6.1.1.4'
S S 0.1246 0.1234 'International Tables Vol C Tables 4.2.6.8 and 6.1.1.4'
Br Br -0.2901 2.4595 'International Tables Vol C Tables 4.2.6.8 and 6.1.1.4'

loop_
_geom_angle_atom_site_label_1
_geom_angle_atom_site_label_2
_geom_angle_atom_site_label_3
_geom_angle
O1 P1 O2 116.1(2)
O1 P1 N1 110.1(2)
O2 P1 N1 108.7(2)
O1 P1 C1 112.7(2)
O2 P1 C1 99.4(2)
N1 P1 C1 109.3(2)
O5 S1 O6 118.1(2)
O5 S1 N2 107.6(2)
O6 S1 N2 108.6(2)
O5 S1 C15 106.9(2)
O6 S1 C15 109.2(3)
N2 S1 C15 105.7(2)
C11 N1 P1 124.6(4)
C11 N1 H1 115(3)
P1 N1 H1 116(3)
C1 N2 S1 125.5(3)
C1 N2 H2 107(6)
S1 N2 H2 108(6)
C9 O2 C9' 27.4(8)
C9 O2 P1 121.6(6)
C9' O2 P1 119.9(7)
C12 O4 C13' 120.1(9)
C12 O4 C13 115.2(6)
C13' O4 C13 27.3(8)
N2 C1 C2 110.8(4)
N2 C1 C3 113.1(4)
C2 C1 C3 112.8(4)
N2 C1 P1 101.9(3)
C2 C1 P1 106.4(3)
C3 C1 P1 111.1(3)
C1 C2 H2A 109.5
C1 C2 H2B 109.5
H2A C2 H2B 109.5
C1 C2 H2C 109.5
H2A C2 H2C 109.5
H2B C2 H2C 109.5
C8 C3 C4 117.4(5)
C8 C3 C1 121.2(4)
C4 C3 C1 121.3(4)
C5 C4 C3 122.1(5)
C5 C4 H4 119.0
C3 C4 H4 119.0
C4 C5 C6 119.8(5)
C4 C5 H5 120.1
C6 C5 H5 120.1
C7 C6 C5 119.7(5)
C7 C6 Br1 121.0(5)
C5 C6 Br1 119.3(5)
C6 C7 C8 120.9(5)
C6 C7 H7 119.5
C8 C7 H7 119.5
C3 C8 C7 120.1(5)
C3 C8 H8 119.9
C7 C8 H8 119.9
O2 C9 C10 98.4(13)
O2 C9 H9A 112.1
C10 C9 H9A 112.1
O2 C9 H9B 112.1
C10 C9 H9B 112.1
H9A C9 H9B 109.7
C10' C9' O2 105.3(18)
C10' C9' H9'1 110.7
O2 C9' H9'1 110.7
C10' C9' H9'2 110.7
O2 C9' H9'2 110.7
H9'1 C9' H9'2 108.8
C9' C10' H10D 109.5
C9' C10' H10E 109.5
H10D C10' H10E 109.5
C9' C10' H10F 109.5
H10D C10' H10F 109.5
H10E C10' H10F 109.5
N1 C11 C12 113.7(4)
N1 C11 H11A 108.8
C12 C11 H11A 108.8
N1 C11 H11B 108.8
C12 C11 H11B 108.8
H11A C11 H11B 107.7
O3 C12 O4 123.7(5)
O3 C12 C11 126.1(5)
O4 C12 C11 110.2(5)
O4 C13 C14 97.3(10)
O4 C13 H13A 112.3
C14 C13 H13A 112.3
O4 C13 H13B 112.3
C14 C13 H13B 112.3
H13A C13 H13B 109.9
O4 C13' C14' 104.8(17)
O4 C13' H13C 110.8
C14' C13' H13C 110.8
O4 C13' H13D 110.8
C14' C13' H13D 110.8
H13C C13' H13D 108.9
C13' C14' H14D 109.5
C13' C14' H14E 109.5
H14D C14' H14E 109.5
C13' C14' H14F 109.5
H14D C14' H14F 109.5
H14E C14' H14F 109.5
C16 C15 C17 110.1(6)
C16 C15 C18 111.7(6)
C17 C15 C18 111.1(5)
C16 C15 S1 108.3(4)
C17 C15 S1 105.4(5)
C18 C15 S1 110.0(4)
C15 C16 H16A 109.5
C15 C16 H16B 109.5
H16A C16 H16B 109.5
C15 C16 H16C 109.5
H16A C16 H16C 109.5
H16B C16 H16C 109.5
C15 C17 H17A 109.5
C15 C17 H17B 109.5
H17A C17 H17B 109.5
C15 C17 H17C 109.5
H17A C17 H17C 109.5
H17B C17 H17C 109.5
C15 C18 H18A 109.5
C15 C18 H18B 109.5
H18A C18 H18B 109.5
C15 C18 H18C 109.5
H18A C18 H18C 109.5
H18B C18 H18C 109.5

loop_
_geom_bond_atom_site_label_1
_geom_bond_atom_site_label_2
_geom_bond_distance
Br1 C6 1.891(5)
P1 O1 1.474(4)
P1 O2 1.545(4)
P1 N1 1.590(4)
P1 C1 1.846(5)
S1 O5 1.414(4)
S1 O6 1.423(4)
S1 N2 1.628(4)
S1 C15 1.800(6)
N1 C11 1.441(6)
N1 H1 0.827(19)
N2 C1 1.476(6)
N2 H2 0.83(2)
O2 C9 1.476(16)
O2 C9' 1.54(2)
O3 C12 1.169(6)
O4 C12 1.312(6)
O4 C13' 1.48(2)
O4 C13 1.509(15)
C1 C2 1.528(7)
C1 C3 1.531(7)
C2 H2A 0.9600
C2 H2B 0.9600
C2 H2C 0.9600
C3 C8 1.379(6)
C3 C4 1.396(7)
C4 C5 1.356(8)
C4 H4 0.9300
C5 C6 1.387(8)
C5 H5 0.9300
C6 C7 1.342(8)
C7 C8 1.406(7)
C7 H7 0.9300
C8 H8 0.9300
C9 C10 1.520(15)
C9 H9A 0.9700
C9 H9B 0.9700
C10 H10A 0.9600
C10 H10B 0.9600
C10 H10C 0.9600
C9' C10' 1.488(18)
C9' H9'1 0.9700
C9' H9'2 0.9700
C10' H10D 0.9600
C10' H10E 0.9600
C10' H10F 0.9600
C11 C12 1.488(7)
C11 H11A 0.9700
C11 H11B 0.9700
C13 C14 1.579(14)
C13 H13A 0.9700
C13 H13B 0.9700
C14 H14A 0.9600
C14 H14B 0.9600
C14 H14C 0.9600
C13' C14' 1.525(17)
C13' H13C 0.9700
C13' H13D 0.9700
C14' H14D 0.9600
C14' H14E 0.9600
C14' H14F 0.9600
C15 C16 1.517(9)
C15 C17 1.541(8)
C15 C18 1.549(9)
C16 H16A 0.9600
C16 H16B 0.9600
C16 H16C 0.9600
C17 H17A 0.9600
C17 H17B 0.9600
C17 H17C 0.9600
C18 H18A 0.9600
C18 H18B 0.9600
C18 H18C 0.9600

loop_
_geom_hbond_atom_site_label_D
_geom_hbond_atom_site_label_H
_geom_hbond_atom_site_label_A
_geom_hbond_distance_DH
_geom_hbond_distance_HA
_geom_hbond_distance_DA
_geom_hbond_angle_DHA
_geom_hbond_site_symmetry_A
N1 H1 O1 0.827(19) 2.00(2) 2.793(5) 161(4) 4_557
N2 H2 O1 0.83(2) 2.59(8) 3.079(5) 119(7) .

loop_
_geom_torsion_atom_site_label_1
_geom_torsion_atom_site_label_2
_geom_torsion_atom_site_label_3
_geom_torsion_atom_site_label_4
_geom_torsion
O1 P1 N1 C11 1.2(4)
O2 P1 N1 C11 -127.0(4)
C1 P1 N1 C11 125.5(4)
O5 S1 N2 C1 -122.1(4)
O6 S1 N2 C1 6.8(5)
C15 S1 N2 C1 123.9(4)
O1 P1 O2 C9 -51.9(9)
N1 P1 O2 C9 72.9(9)
C1 P1 O2 C9 -172.9(9)
O1 P1 O2 C9' -83.8(11)
N1 P1 O2 C9' 41.0(11)
C1 P1 O2 C9' 155.2(10)
S1 N2 C1 C2 -61.4(5)
S1 N2 C1 C3 66.4(5)
S1 N2 C1 P1 -174.4(3)
O1 P1 C1 N2 62.0(3)
O2 P1 C1 N2 -174.5(3)
N1 P1 C1 N2 -60.7(3)
O1 P1 C1 C2 -54.1(4)
O2 P1 C1 C2 69.4(4)
N1 P1 C1 C2 -176.9(3)
O1 P1 C1 C3 -177.3(3)
O2 P1 C1 C3 -53.7(3)
N1 P1 C1 C3 60.0(4)
N2 C1 C3 C8 15.0(6)
C2 C1 C3 C8 141.8(5)
P1 C1 C3 C8 -98.8(5)
N2 C1 C3 C4 -162.1(4)
C2 C1 C3 C4 -35.3(6)
P1 C1 C3 C4 84.1(5)
C8 C3 C4 C5 -0.2(8)
C1 C3 C4 C5 177.1(5)
C3 C4 C5 C6 -0.2(8)
C4 C5 C6 C7 0.6(8)
C4 C5 C6 Br1 -176.6(4)
C5 C6 C7 C8 -0.6(8)
Br1 C6 C7 C8 176.5(4)
C4 C3 C8 C7 0.2(7)
C1 C3 C8 C7 -177.1(4)
C6 C7 C8 C3 0.2(8)
C9' O2 C9 C10 -45.6(19)
P1 O2 C9 C10 -140.5(11)
C9 O2 C9' C10' 54(2)
P1 O2 C9' C10' 155.6(18)
P1 N1 C11 C12 -92.0(5)
C13' O4 C12 O3 19.8(14)
C13 O4 C12 O3 -10.7(11)
C13' O4 C12 C11 -157.0(11)
C13 O4 C12 C11 172.6(7)
N1 C11 C12 O3 -4.0(9)
N1 C11 C12 O4 172.6(5)
C12 O4 C13 C14 161.1(9)
C13' O4 C13 C14 54(2)
C12 O4 C13' C14' -150.7(14)
C13 O4 C13' C14' -64(2)
O5 S1 C15 C16 -55.4(5)
O6 S1 C15 C16 175.7(4)
N2 S1 C15 C16 59.1(5)
O5 S1 C15 C17 62.4(5)
O6 S1 C15 C17 -66.5(5)
N2 S1 C15 C17 176.9(4)
O5 S1 C15 C18 -177.7(4)
O6 S1 C15 C18 53.4(5)
N2 S1 C15 C18 -63.2(5)

loop_
_platon_squeeze_void_nr
_platon_squeeze_void_average_x
_platon_squeeze_void_average_y
_platon_squeeze_void_average_z
_platon_squeeze_void_volume
_platon_squeeze_void_count_electrons
_platon_squeeze_void_content
1 0.000 -0.040 0.250 422 70 ' '
2 0.500 0.745 0.750 422 70 ' '
